data_4068545
loop_
_publ_author_name
'Meyer, Dirk'
'Taige, Maria A.'
'Zeller, Alexander'
'Hohlfeld, Konrad'
'Ahrens, Sebastian'
'Strassner, Thomas'

_publ_section_title
;
 Palladium Complexes with Pyrimidine-Functionalized N-Heterocyclic Carbene
 Ligands: Synthesis, Structure and Catalytic Activity
;
_journal_issue 7
_journal_name_full Organometallics
_journal_page_first 2142
_journal_paper_doi 10.1021/om8009238
_journal_volume 28
_journal_year 2009
_chemical_compound_source synthesis
_chemical_formula_moiety 'C16 H16 Cl2 N4 Pd, C2 H3 N'
_chemical_formula_sum 'C18 H19 Cl2 N5 Pd'
_chemical_formula_weight 482.68
_chemical_name_systematic
;
1-(2-Pyrimidyl)-3-(2,4,6-trimethylphenyl)imidazoline-2-ylidene 
palladium(II) chloride
;
_chemical_temperature_decomposition 643.15
_space_group_IT_number 14
_symmetry_cell_setting monoclinic
_symmetry_Int_Tables_number 14
_symmetry_space_group_name_Hall '-P 2ybc'
_symmetry_space_group_name_H-M 'P 1 21/c 1'
_atom_sites_solution_hydrogens geom
_atom_sites_solution_primary direct
_atom_sites_solution_secondary difmap
_audit_creation_method SHELXL-97
_cell_angle_alpha 90
_cell_angle_beta 105.769(12)
_cell_angle_gamma 90
_cell_formula_units_Z 4
_cell_length_a 10.4530(11)
_cell_length_b 14.0710(4)
_cell_length_c 13.779(2)
_cell_measurement_reflns_used 255
_cell_measurement_temperature 198(2)
_cell_measurement_theta_max 21.614
_cell_measurement_theta_min 3.104
_cell_volume 1950.4(4)
_computing_cell_refinement 'Dirax/lsq (Duisenberg & Schreurs, 1989-2000)'
_computing_data_collection 'Collect (Nonius BV, 1997-2000)'
_computing_data_reduction 'EvalCCD (Duisenberg & Schreurs 1990-2000)'
_computing_molecular_graphics 'Ortep III 1.0.3 (M.N.Burnett,C.K.Johnson,2000)'
_computing_publication_material 'XCIF 6.12 (Sheldrick, 1997)'
_computing_structure_refinement 'SHELXL-97 (Sheldrick, 1997)'
_computing_structure_solution 'SIR92 (Altomare, 1994)'
_diffrn_ambient_temperature 198(2)
_diffrn_detector_area_resol_mean 9
_diffrn_measured_fraction_theta_full 0.993
_diffrn_measured_fraction_theta_max 0.993
_diffrn_measurement_device_type KappaCCD
_diffrn_measurement_method CCD
_diffrn_radiation_monochromator graphite
_diffrn_radiation_probe x-ray
_diffrn_radiation_type MoK\a
_diffrn_radiation_wavelength 0.71073
_diffrn_reflns_av_R_equivalents 0.0410
_diffrn_reflns_av_sigmaI/netI 0.0294
_diffrn_reflns_limit_h_max 13
_diffrn_reflns_limit_h_min -12
_diffrn_reflns_limit_k_max 17
_diffrn_reflns_limit_k_min -15
_diffrn_reflns_limit_l_max 17
_diffrn_reflns_limit_l_min -17
_diffrn_reflns_number 19722
_diffrn_reflns_theta_full 26.40
_diffrn_reflns_theta_max 26.40
_diffrn_reflns_theta_min 4.83
_diffrn_source 'fine-focus sealed tube'
_exptl_absorpt_coefficient_mu 1.237
_exptl_absorpt_correction_T_max 0.8989
_exptl_absorpt_correction_T_min 0.7803
_exptl_absorpt_correction_type multi-scan
_exptl_absorpt_process_details 'SADABS 2.03.(Sheldrick,Bruker AXS Inc.,2002)'
_exptl_crystal_colour yellow
_exptl_crystal_density_diffrn 1.644
_exptl_crystal_density_method 'not measured'
_exptl_crystal_description block
_exptl_crystal_F_000 968
_exptl_crystal_recrystallization_method 'slow evaporation of an acetonitrile solution'
_exptl_crystal_size_max 0.21
_exptl_crystal_size_mid 0.18
_exptl_crystal_size_min 0.09
_refine_diff_density_max 0.320
_refine_diff_density_min -0.502
_refine_diff_density_rms 0.068
_refine_ls_extinction_method none
_refine_ls_goodness_of_fit_ref 1.146
_refine_ls_hydrogen_treatment mixed
_refine_ls_matrix_type full
_refine_ls_number_parameters 250
_refine_ls_number_reflns 3971
_refine_ls_number_restraints 0
_refine_ls_restrained_S_all 1.146
_refine_ls_R_factor_all 0.0364
_refine_ls_R_factor_gt 0.0237
_refine_ls_shift/su_max 0.002
_refine_ls_shift/su_mean 0.000
_refine_ls_structure_factor_coef Fsqd
_refine_ls_weighting_details 'calc w=1/[\s^2^(Fo^2^)+(0.0273P)^2^+0.0000P] where P=(Fo^2^+2Fc^2^)/3'
_refine_ls_weighting_scheme calc
_refine_ls_wR_factor_gt 0.0530
_refine_ls_wR_factor_ref 0.0564
_reflns_number_gt 3239
_reflns_number_total 3971
_reflns_threshold_expression >2sigma(I)
_cod_data_source_file om8009238_si_002.cif
_cod_data_source_block str-298
_cod_depositor_comments
;
The following automatic conversions were performed:

'_chemical_melting_point' tag was changed to
'_chemical_temperature_decomposition' since the value had been given
as '370 \%C (Decomp.)'. The value '370 \%C (Decomp.)' was changed to
'643.15' - it was converted from degrees Celsius(C) to Kelvins(K).

Automatic conversion script
Id: cif_fix_values 1715 2011-07-08 13:25:40Z adriana 
;
_cod_original_sg_symbol_H-M 'P 21/c'
_cod_database_code 4068545

loop_
_symmetry_equiv_pos_as_xyz
'x, y, z'
'-x, y+1/2, -z+1/2'
'-x, -y, -z'
'x, -y-1/2, z-1/2'

loop_
_atom_site_label
_atom_site_type_symbol
_atom_site_fract_x
_atom_site_fract_y
_atom_site_fract_z
_atom_site_U_iso_or_equiv
_atom_site_adp_type
_atom_site_occupancy
_atom_site_symmetry_multiplicity
_atom_site_calc_flag
_atom_site_refinement_flags
Pd1 Pd 0.993737(16) 0.396372(12) -0.066518(12) 0.01938(6) Uani 1 1 d .
Cl2 Cl 1.21185(5) 0.39091(4) -0.07014(4) 0.02617(13) Uani 1 1 d .
Cl1 Cl 0.93335(6) 0.48687(5) -0.21461(4) 0.03119(14) Uani 1 1 d .
N3 N 0.80394(18) 0.39699(14) -0.05231(13) 0.0231(4) Uani 1 1 d .
N1 N 0.90709(17) 0.31548(14) 0.09007(13) 0.0225(4) Uani 1 1 d .
N2 N 1.10597(17) 0.26393(14) 0.11954(13) 0.0218(4) Uani 1 1 d .
N4 N 0.68040(19) 0.34584(15) 0.06061(15) 0.0300(5) Uani 1 1 d .
C1 C 1.0177(2) 0.31859(16) 0.05516(15) 0.0205(5) Uani 1 1 d .
C12 C 1.3558(3) 0.13057(18) 0.03001(19) 0.0298(6) Uani 1 1 d .
H12A H 1.3590 0.0874 -0.0223 0.036 Uiso 1 1 calc R
C8 C 1.2331(2) 0.23049(17) 0.11004(16) 0.0211(5) Uani 1 1 d .
C11 C 1.4738(2) 0.15558(18) 0.1000(2) 0.0299(6) Uani 1 1 d .
C13 C 1.2337(2) 0.16617(17) 0.03364(17) 0.0249(5) Uani 1 1 d .
C10 C 1.4680(2) 0.21937(18) 0.17545(18) 0.0299(5) Uani 1 1 d .
H10A H 1.5481 0.2374 0.2235 0.036 Uiso 1 1 calc R
C14 C 1.1078(3) 0.1334(2) -0.0417(2) 0.0395(7) Uani 1 1 d .
H14A H 1.1275 0.0787 -0.0791 0.059 Uiso 1 1 calc R
H14B H 1.0719 0.1852 -0.0887 0.059 Uiso 1 1 calc R
H14C H 1.0422 0.1151 -0.0060 0.059 Uiso 1 1 calc R
C3 C 0.9273(2) 0.25943(18) 0.17579(18) 0.0296(6) Uani 1 1 d .
H3A H 0.8654 0.2466 0.2133 0.035 Uiso 1 1 calc R
C5 C 0.6927(2) 0.4311(2) -0.11521(19) 0.0322(6) Uani 1 1 d .
H5A H 0.6969 0.4624 -0.1754 0.039 Uiso 1 1 calc R
C2 C 1.0511(2) 0.22753(19) 0.19446(17) 0.0295(6) Uani 1 1 d .
H2A H 1.0948 0.1873 0.2487 0.035 Uiso 1 1 calc R
C9 C 1.3487(2) 0.25749(17) 0.18273(17) 0.0248(5) Uani 1 1 d .
C4 C 0.7898(2) 0.35535(17) 0.03113(17) 0.0234(5) Uani 1 1 d .
C16 C 1.6046(3) 0.1132(2) 0.0949(3) 0.0494(8) Uani 1 1 d .
H16A H 1.6775 0.1441 0.1450 0.074 Uiso 1 1 calc R
H16B H 1.6160 0.1230 0.0274 0.074 Uiso 1 1 calc R
H16C H 1.6051 0.0449 0.1092 0.074 Uiso 1 1 calc R
C6 C 0.5717(2) 0.4215(2) -0.0938(2) 0.0393(7) Uani 1 1 d .
H6A H 0.4919 0.4437 -0.1394 0.047 Uiso 1 1 calc R
C7 C 0.5704(2) 0.3792(2) -0.0049(2) 0.0361(6) Uani 1 1 d .
H7A H 0.4880 0.3732 0.0111 0.043 Uiso 1 1 calc R
C18 C 0.7529(3) 0.1134(2) -0.1536(2) 0.0347(6) Uani 1 1 d .
C17 C 0.7699(4) 0.0266(3) -0.2052(3) 0.0515(9) Uani 1 1 d .
N5 N 0.7409(3) 0.1813(2) -0.1139(2) 0.0655(8) Uani 1 1 d .
H17A H 0.720(4) -0.022(4) -0.189(3) 0.119(17) Uiso 1 1 d .
H17B H 0.742(4) 0.039(4) -0.265(4) 0.108(18) Uiso 1 1 d .
H17C H 0.861(4) 0.012(3) -0.194(3) 0.117(17) Uiso 1 1 d .
C15 C 1.3459(3) 0.3237(2) 0.26778(19) 0.0371(6) Uani 1 1 d .
H15A H 1.4329 0.3542 0.2928 0.056 Uiso 1 1 calc R
H15B H 1.3254 0.2876 0.3225 0.056 Uiso 1 1 calc R
H15C H 1.2777 0.3724 0.2435 0.056 Uiso 1 1 calc R

loop_
_atom_site_aniso_label
_atom_site_aniso_U_11
_atom_site_aniso_U_22
_atom_site_aniso_U_33
_atom_site_aniso_U_23
_atom_site_aniso_U_13
_atom_site_aniso_U_12
Pd1 0.01990(9) 0.02094(10) 0.01675(9) -0.00012(8) 0.00403(6) 0.00259(7)
Cl2 0.0215(3) 0.0314(3) 0.0260(3) 0.0005(3) 0.0072(2) 0.0001(2)
Cl1 0.0365(3) 0.0323(4) 0.0241(3) 0.0080(3) 0.0072(2) 0.0087(3)
N3 0.0226(9) 0.0240(11) 0.0213(10) -0.0037(9) 0.0033(8) 0.0043(8)
N1 0.0188(9) 0.0287(11) 0.0206(10) 0.0004(8) 0.0062(8) -0.0009(8)
N2 0.0210(9) 0.0260(11) 0.0183(9) 0.0023(8) 0.0054(8) 0.0024(8)
N4 0.0220(10) 0.0335(13) 0.0356(12) -0.0039(10) 0.0095(9) 0.0010(9)
C1 0.0189(11) 0.0235(12) 0.0184(11) -0.0043(9) 0.0038(9) -0.0003(9)
C12 0.0415(15) 0.0237(13) 0.0277(13) 0.0000(10) 0.0155(11) 0.0062(11)
C8 0.0214(11) 0.0219(12) 0.0202(11) 0.0051(9) 0.0058(9) 0.0043(9)
C11 0.0293(13) 0.0223(14) 0.0411(15) 0.0061(11) 0.0148(11) 0.0073(10)
C13 0.0307(13) 0.0230(13) 0.0206(12) 0.0034(10) 0.0061(10) 0.0030(10)
C10 0.0230(12) 0.0293(14) 0.0343(14) 0.0031(12) 0.0025(10) 0.0016(10)
C14 0.0421(16) 0.0366(16) 0.0332(15) -0.0119(12) -0.0013(12) 0.0007(12)
C3 0.0293(13) 0.0379(16) 0.0243(13) 0.0038(11) 0.0121(10) -0.0028(11)
C5 0.0281(13) 0.0379(15) 0.0274(13) -0.0014(11) 0.0017(10) 0.0094(11)
C2 0.0319(13) 0.0360(15) 0.0214(12) 0.0079(11) 0.0090(10) 0.0002(11)
C9 0.0255(12) 0.0251(13) 0.0222(12) 0.0019(10) 0.0038(9) 0.0015(10)
C4 0.0217(12) 0.0246(13) 0.0230(12) -0.0070(10) 0.0047(9) 0.0006(10)
C16 0.0364(16) 0.0371(18) 0.079(2) -0.0064(16) 0.0226(15) 0.0093(13)
C6 0.0231(13) 0.0489(19) 0.0406(16) -0.0071(13) -0.0006(11) 0.0107(12)
C7 0.0204(12) 0.0446(18) 0.0444(16) -0.0100(13) 0.0103(11) 0.0007(11)
C18 0.0311(14) 0.0407(18) 0.0318(14) -0.0014(13) 0.0079(11) -0.0017(12)
C17 0.067(2) 0.046(2) 0.046(2) -0.0053(17) 0.0239(19) -0.0049(18)
N5 0.0652(19) 0.057(2) 0.076(2) -0.0173(17) 0.0225(16) 0.0025(15)
C15 0.0331(14) 0.0411(17) 0.0328(14) -0.0109(12) 0.0015(11) 0.0029(12)

loop_
_atom_type_symbol
_atom_type_description
_atom_type_scat_dispersion_real
_atom_type_scat_dispersion_imag
_atom_type_scat_source
C C 0.0033 0.0016 'International Tables Vol C Tables 4.2.6.8 and 6.1.1.4'
H H 0.0000 0.0000 'International Tables Vol C Tables 4.2.6.8 and 6.1.1.4'
N N 0.0061 0.0033 'International Tables Vol C Tables 4.2.6.8 and 6.1.1.4'
Cl Cl 0.1484 0.1585 'International Tables Vol C Tables 4.2.6.8 and 6.1.1.4'
Pd Pd -0.9988 1.0072 'International Tables Vol C Tables 4.2.6.8 and 6.1.1.4'

loop_
_geom_angle_atom_site_label_1
_geom_angle_atom_site_label_2
_geom_angle_atom_site_label_3
_geom_angle
C1 Pd1 N3 79.76(8)
C1 Pd1 Cl2 95.93(6)
N3 Pd1 Cl2 175.59(5)
C1 Pd1 Cl1 172.02(6)
N3 Pd1 Cl1 92.42(6)
Cl2 Pd1 Cl1 91.91(2)
C4 N3 C5 115.9(2)
C4 N3 Pd1 114.70(15)
C5 N3 Pd1 129.41(17)
C1 N1 C3 111.68(18)
C1 N1 C4 118.45(18)
C3 N1 C4 129.22(18)
C1 N2 C2 110.55(18)
C1 N2 C8 127.74(17)
C2 N2 C8 120.99(19)
C4 N4 C7 114.4(2)
N2 C1 N1 104.21(18)
N2 C1 Pd1 142.53(15)
N1 C1 Pd1 113.26(15)
C13 C12 C11 122.5(2)
C13 C12 H12A 118.8
C11 C12 H12A 118.8
C13 C8 C9 122.6(2)
C13 C8 N2 118.2(2)
C9 C8 N2 118.9(2)
C12 C11 C10 118.3(2)
C12 C11 C16 120.8(2)
C10 C11 C16 120.9(2)
C12 C13 C8 117.2(2)
C12 C13 C14 120.3(2)
C8 C13 C14 122.5(2)
C9 C10 C11 121.8(2)
C9 C10 H10A 119.1
C11 C10 H10A 119.1
C13 C14 H14A 109.5
C13 C14 H14B 109.5
H14A C14 H14B 109.5
C13 C14 H14C 109.5
H14A C14 H14C 109.5
H14B C14 H14C 109.5
C2 C3 N1 105.81(19)
C2 C3 H3A 127.1
N1 C3 H3A 127.1
N3 C5 C6 120.8(2)
N3 C5 H5A 119.6
C6 C5 H5A 119.6
C3 C2 N2 107.8(2)
C3 C2 H2A 126.1
N2 C2 H2A 126.1
C10 C9 C8 117.6(2)
C10 C9 C15 120.3(2)
C8 C9 C15 122.1(2)
N4 C4 N3 128.1(2)
N4 C4 N1 118.6(2)
N3 C4 N1 113.21(18)
C11 C16 H16A 109.5
C11 C16 H16B 109.5
H16A C16 H16B 109.5
C11 C16 H16C 109.5
H16A C16 H16C 109.5
H16B C16 H16C 109.5
C7 C6 C5 117.8(2)
C7 C6 H6A 121.1
C5 C6 H6A 121.1
N4 C7 C6 122.8(2)
N4 C7 H7A 118.6
C6 C7 H7A 118.6
N5 C18 C17 179.1(3)
C18 C17 H17A 110(3)
C18 C17 H17B 105(4)
H17A C17 H17B 110(4)
C18 C17 H17C 111(3)
H17A C17 H17C 114(4)
H17B C17 H17C 106(4)
C9 C15 H15A 109.5
C9 C15 H15B 109.5
H15A C15 H15B 109.5
C9 C15 H15C 109.5
H15A C15 H15C 109.5
H15B C15 H15C 109.5

loop_
_geom_bond_atom_site_label_1
_geom_bond_atom_site_label_2
_geom_bond_distance
Pd1 C1 1.961(2)
Pd1 N3 2.0458(18)
Pd1 Cl2 2.2953(6)
Pd1 Cl1 2.3417(7)
N3 C4 1.334(3)
N3 C5 1.337(3)
N1 C1 1.368(2)
N1 C3 1.388(3)
N1 C4 1.391(3)
N2 C1 1.336(3)
N2 C2 1.407(3)
N2 C8 1.449(3)
N4 C4 1.321(3)
N4 C7 1.339(3)
C12 C13 1.385(3)
C12 C11 1.388(4)
C12 H12A 0.9500
C8 C13 1.390(3)
C8 C9 1.396(3)
C11 C10 1.387(3)
C11 C16 1.511(3)
C13 C14 1.510(3)
C10 C9 1.386(3)
C10 H10A 0.9500
C14 H14A 0.9800
C14 H14B 0.9800
C14 H14C 0.9800
C3 C2 1.327(3)
C3 H3A 0.9500
C5 C6 1.382(3)
C5 H5A 0.9500
C2 H2A 0.9500
C9 C15 1.503(3)
C16 H16A 0.9800
C16 H16B 0.9800
C16 H16C 0.9800
C6 C7 1.365(4)
C6 H6A 0.9500
C7 H7A 0.9500
C18 N5 1.124(4)
C18 C17 1.449(4)
C17 H17A 0.92(5)
C17 H17B 0.81(5)
C17 H17C 0.95(4)
C15 H15A 0.9800
C15 H15B 0.9800
C15 H15C 0.9800

loop_
_geom_torsion_atom_site_label_1
_geom_torsion_atom_site_label_2
_geom_torsion_atom_site_label_3
_geom_torsion_atom_site_label_4
_geom_torsion
C1 Pd1 N3 C4 5.58(16)
Cl1 Pd1 N3 C4 -176.05(16)
C1 Pd1 N3 C5 -172.9(2)
Cl1 Pd1 N3 C5 5.5(2)
C2 N2 C1 N1 -0.4(3)
C8 N2 C1 N1 169.8(2)
C2 N2 C1 Pd1 -179.5(2)
C8 N2 C1 Pd1 -9.3(4)
C3 N1 C1 N2 0.2(3)
C4 N1 C1 N2 -171.42(19)
C3 N1 C1 Pd1 179.65(16)
C4 N1 C1 Pd1 8.0(3)
N3 Pd1 C1 N2 172.1(3)
Cl2 Pd1 C1 N2 -8.9(3)
N3 Pd1 C1 N1 -7.04(15)
Cl2 Pd1 C1 N1 172.02(15)
C1 N2 C8 C13 -66.9(3)
C2 N2 C8 C13 102.4(3)
C1 N2 C8 C9 118.6(3)
C2 N2 C8 C9 -72.1(3)
C13 C12 C11 C10 -0.6(4)
C13 C12 C11 C16 178.4(2)
C11 C12 C13 C8 1.2(4)
C11 C12 C13 C14 -177.4(2)
C9 C8 C13 C12 -1.7(3)
N2 C8 C13 C12 -176.0(2)
C9 C8 C13 C14 176.8(2)
N2 C8 C13 C14 2.5(3)
C12 C11 C10 C9 0.5(4)
C16 C11 C10 C9 -178.6(2)
C1 N1 C3 C2 0.1(3)
C4 N1 C3 C2 170.6(2)
C4 N3 C5 C6 -0.9(4)
Pd1 N3 C5 C6 177.52(19)
N1 C3 C2 N2 -0.3(3)
C1 N2 C2 C3 0.5(3)
C8 N2 C2 C3 -170.5(2)
C11 C10 C9 C8 -0.9(4)
C11 C10 C9 C15 177.8(2)
C13 C8 C9 C10 1.5(3)
N2 C8 C9 C10 175.8(2)
C13 C8 C9 C15 -177.1(2)
N2 C8 C9 C15 -2.9(3)
C7 N4 C4 N3 3.1(4)
C7 N4 C4 N1 -174.5(2)
C5 N3 C4 N4 -1.9(4)
Pd1 N3 C4 N4 179.4(2)
C5 N3 C4 N1 175.8(2)
Pd1 N3 C4 N1 -2.9(3)
C1 N1 C4 N4 174.7(2)
C3 N1 C4 N4 4.7(4)
C1 N1 C4 N3 -3.3(3)
C3 N1 C4 N3 -173.2(2)
N3 C5 C6 C7 2.3(4)
C4 N4 C7 C6 -1.4(4)
C5 C6 C7 N4 -1.0(4)
